data_7063747
loop_
_publ_author_name
'Gupta, Arindam'
'Bhatt, Pramod'
'Konar, Sanjit'

_publ_section_title
;
 An infinite 2D sheet of tetragonal CoII framework exhibiting
 metamagnetism
;
_journal_issue 20
_journal_name_full 'New Journal of Chemistry'
_journal_page_first 8225
_journal_page_last 8231
_journal_paper_doi 10.1039/D5NJ00157A
_journal_volume 49
_journal_year 2025
_chemical_formula_moiety 'C10 H4 Cl2 Co N2 O4'
_chemical_formula_sum 'C10 H4 Cl2 Co N2 O4'
_chemical_formula_weight 345.98
_space_group_crystal_system monoclinic
_space_group_IT_number 12
_space_group_name_Hall '-C 2y'
_space_group_name_H-M_alt 'C 1 2/m 1'
_atom_sites_solution_hydrogens geom
_audit_creation_date 2025-04-03
_audit_creation_method
;
Olex2 1.5
(compiled 2025.03.04 svn.red2d20d0 for OlexSys, GUI svn.r7188)
;
_audit_update_record
;
2025-04-05 deposited with the CCDC.	2025-04-09 downloaded from the CCDC.
;
_cell_angle_alpha 90
_cell_angle_beta 97.76(2)
_cell_angle_gamma 90
_cell_formula_units_Z 2
_cell_length_a 9.665(6)
_cell_length_b 7.192(4)
_cell_length_c 7.917(4)
_cell_measurement_reflns_used 392
_cell_measurement_temperature 100.00
_cell_measurement_theta_max 22.04
_cell_measurement_theta_min 2.60
_cell_volume 545.3(5)
_computing_cell_refinement 'SAINT V8.41 (?, 2016)'
_computing_data_collection APEX-II
_computing_data_reduction 'SAINT V8.41 (?, 2016)'
_computing_molecular_graphics 'Olex2 1.5 (Dolomanov et al., 2009)'
_computing_publication_material 'Olex2 1.5 (Dolomanov et al., 2009)'
_computing_structure_refinement 'SHELXL 2018/3 (Sheldrick, 2015)'
_diffrn_ambient_temperature 100.00
_diffrn_measured_fraction_theta_full 0.996
_diffrn_measured_fraction_theta_max 0.996
_diffrn_measurement_device_type 'Bruker APEX-II CCD'
_diffrn_measurement_method '\f and \w scans'
_diffrn_radiation_type MoK\a
_diffrn_radiation_wavelength 0.71073
_diffrn_reflns_av_unetI/netI 0.2484
_diffrn_reflns_Laue_measured_fraction_full 0.996
_diffrn_reflns_Laue_measured_fraction_max 0.996
_diffrn_reflns_limit_h_max 11
_diffrn_reflns_limit_h_min -11
_diffrn_reflns_limit_k_max 8
_diffrn_reflns_limit_k_min 0
_diffrn_reflns_limit_l_max 9
_diffrn_reflns_limit_l_min 0
_diffrn_reflns_number 532
_diffrn_reflns_point_group_measured_fraction_full 0.996
_diffrn_reflns_point_group_measured_fraction_max 0.996
_diffrn_reflns_theta_full 25.113
_diffrn_reflns_theta_max 25.113
_diffrn_reflns_theta_min 2.596
_exptl_absorpt_coefficient_mu 2.073
_exptl_absorpt_correction_T_max 0.7452
_exptl_absorpt_correction_T_min 0.5420
_exptl_absorpt_correction_type none
_exptl_absorpt_process_details
;
SADABS-2016/2 (Bruker,2016/2) was used for absorption correction.
wR2(int) was 0.1536 before and 0.0946 after correction.
The Ratio of minimum to maximum transmission is 0.7273.
The \l/2 correction factor is Not present.
;
_exptl_crystal_colour 'clear dark brown'
_exptl_crystal_colour_lustre clear
_exptl_crystal_colour_modifier dark
_exptl_crystal_colour_primary brown
_exptl_crystal_density_diffrn 2.107
_exptl_crystal_description block
_exptl_crystal_F_000 342
_exptl_crystal_size_max 0.018
_exptl_crystal_size_mid 0.012
_exptl_crystal_size_min 0.005
_refine_diff_density_max 1.823
_refine_diff_density_min -2.243
_refine_diff_density_rms 0.269
_refine_ls_extinction_method none
_refine_ls_goodness_of_fit_ref 1.088
_refine_ls_hydrogen_treatment constr
_refine_ls_matrix_type full
_refine_ls_number_parameters 56
_refine_ls_number_reflns 532
_refine_ls_number_restraints 6
_refine_ls_restrained_S_all 1.083
_refine_ls_R_factor_all 0.1250
_refine_ls_R_factor_gt 0.0701
_refine_ls_shift/su_max 0.000
_refine_ls_shift/su_mean 0.000
_refine_ls_structure_factor_coef Fsqd
_refine_ls_weighting_details 'w=1/[\s^2^(Fo^2^)+(0.0883P)^2^+0.0374P] where P=(Fo^2^+2Fc^2^)/3'
_refine_ls_weighting_scheme calc
_refine_ls_wR_factor_gt 0.1584
_refine_ls_wR_factor_ref 0.1820
_reflns_Friedel_coverage 0.000
_reflns_number_gt 317
_reflns_number_total 532
_reflns_threshold_expression 'I > 2\s(I)'
_cod_data_source_file d5nj00157a2.cif
_cod_data_source_block monoc_a
_cod_depositor_comments 'Adding full bibliography for 7063747.cif.'
_cod_original_cell_volume 545.3(6)
_cod_database_code 7063747
_shelx_shelxl_version_number 2018/3
_shelx_space_group_comment
;
The symmetry employed for this shelxl refinement is uniquely defined
by the following loop, which should always be used as a source of
symmetry information in preference to the above space-group names.
They are only intended as comments.
;
_shelx_estimated_absorpt_t_max 0.990
_shelx_estimated_absorpt_t_min 0.964
_olex2_refinement_description
;
1. Twinned data refinement
 Scales: 0.753(13)
 0.247(13)
2. Fixed Uiso
 At 1.2 times of:
  All C(H) groups
3. Uiso/Uaniso restraints and constraints
Uanis(C007) \\sim Ueq: with sigma of 0.001 and sigma for terminal atoms of 0.002
4.a Aromatic/amide H refined with riding coordinates:
 C009(H009)
;
_olex2_submission_special_instructions 'No special instructions were received'

loop_
_space_group_symop_operation_xyz
'x, y, z'
'-x, y, -z'
'x+1/2, y+1/2, z'
'-x+1/2, y+1/2, -z'
'-x, -y, -z'
'x, -y, z'
'-x+1/2, -y+1/2, -z'
'x+1/2, -y+1/2, z'

loop_
_atom_site_label
_atom_site_type_symbol
_atom_site_fract_x
_atom_site_fract_y
_atom_site_fract_z
_atom_site_U_iso_or_equiv
_atom_site_adp_type
_atom_site_occupancy
_atom_site_site_symmetry_order
_atom_site_calc_flag
_atom_site_refinement_flags_posn
_atom_site_refinement_flags_adp
_atom_site_refinement_flags_occupancy
_atom_site_disorder_assembly
_atom_site_disorder_group
Co01 Co 0.500000 0.500000 0.000000 0.0262(7) Uani 1 4 d S T P . .
Cl02 Cl 0.1685(3) 0.500000 0.4416(3) 0.0289(8) Uani 1 2 d S T P . .
O003 O 0.3620(8) 0.500000 0.7702(8) 0.0247(17) Uani 1 2 d S T P . .
O004 O 0.3646(8) 0.500000 0.1782(9) 0.0251(17) Uani 1 2 d S T P . .
N005 N 0.500000 0.8053(10) 0.000000 0.0211(19) Uani 1 2 d S T P . .
C006 C 0.3487(11) 0.500000 0.4720(13) 0.022(2) Uani 1 2 d S T P . .
C007 C 0.4195(11) 0.500000 0.6383(13) 0.022(2) Uani 1 2 d S TU P . .
C008 C 0.4204(12) 0.500000 0.3319(12) 0.024(2) Uani 1 2 d S T P . .
C009 C 0.5894(8) 0.9031(10) -0.0821(8) 0.0245(16) Uani 1 1 d . . . . .
H009 H 0.653856 0.838565 -0.141250 0.029 Uiso 1 1 calc R U . . .

loop_
_atom_site_aniso_label
_atom_site_aniso_U_11
_atom_site_aniso_U_22
_atom_site_aniso_U_33
_atom_site_aniso_U_23
_atom_site_aniso_U_13
_atom_site_aniso_U_12
Co01 0.0360(13) 0.0281(12) 0.0170(10) 0.000 0.0127(10) 0.000
Cl02 0.0296(16) 0.0367(15) 0.0228(13) 0.000 0.0121(13) 0.000
O003 0.033(4) 0.026(4) 0.017(3) 0.000 0.009(4) 0.000
O004 0.025(4) 0.030(4) 0.019(4) 0.000 -0.001(3) 0.000
N005 0.036(5) 0.018(4) 0.010(3) 0.000 0.003(4) 0.000
C006 0.022(5) 0.016(4) 0.031(6) 0.000 0.016(5) 0.000
C007 0.022(2) 0.022(2) 0.022(2) 0.000 0.0043(11) 0.000
C008 0.031(6) 0.027(5) 0.017(5) 0.000 0.017(5) 0.000
C009 0.032(4) 0.020(4) 0.023(3) -0.009(3) 0.009(4) -0.004(4)

loop_
_atom_type_symbol
_atom_type_description
_atom_type_scat_dispersion_real
_atom_type_scat_dispersion_imag
_atom_type_scat_source
C C 0.0033 0.0016 'International Tables Vol C Tables 4.2.6.8 and 6.1.1.4'
H H 0.0000 0.0000 'International Tables Vol C Tables 4.2.6.8 and 6.1.1.4'
Cl Cl 0.1484 0.1585 'International Tables Vol C Tables 4.2.6.8 and 6.1.1.4'
Co Co 0.3494 0.9721 'International Tables Vol C Tables 4.2.6.8 and 6.1.1.4'
N N 0.0061 0.0033 'International Tables Vol C Tables 4.2.6.8 and 6.1.1.4'
O O 0.0106 0.0060 'International Tables Vol C Tables 4.2.6.8 and 6.1.1.4'

loop_
_geom_angle_atom_site_label_1
_geom_angle_atom_site_label_2
_geom_angle_atom_site_label_3
_geom_angle
_geom_angle_site_symmetry_1
_geom_angle_site_symmetry_3
_geom_angle_publ_flag
O003 Co01 O003 180.0 5_666 1_554 ?
O003 Co01 N005 90.0 5_666 5_665 ?
O003 Co01 N005 90.0 1_554 5_665 ?
O003 Co01 N005 90.0 5_666 . ?
O003 Co01 N005 90.0 1_554 . ?
O004 Co01 O003 78.1(3) . 5_666 ?
O004 Co01 O003 101.9(3) 5_665 5_666 ?
O004 Co01 O003 101.9(3) . 1_554 ?
O004 Co01 O003 78.1(3) 5_665 1_554 ?
O004 Co01 O004 180.0 5_665 . ?
O004 Co01 N005 90.0 5_665 5_665 ?
O004 Co01 N005 90.0 . 5_665 ?
O004 Co01 N005 90.0 5_665 . ?
O004 Co01 N005 90.0 . . ?
N005 Co01 N005 180.0 . 5_665 ?
C007 O003 Co01 115.0(7) . 1_556 ?
C008 O004 Co01 115.7(7) . . ?
C009 N005 Co01 121.5(4) . . ?
C009 N005 Co01 121.5(4) 2_655 . ?
C009 N005 C009 117.0(8) . 2_655 ?
C007 C006 Cl02 119.2(7) . . ?
C008 C006 Cl02 119.5(9) . . ?
C008 C006 C007 121.3(10) . . ?
O003 C007 C006 124.8(10) . . ?
O003 C007 C008 115.1(9) . 5_666 ?
C006 C007 C008 120.0(9) . 5_666 ?
O004 C008 C006 125.2(11) . . ?
O004 C008 C007 116.1(8) . 5_666 ?
C006 C008 C007 118.7(10) . 5_666 ?
N005 C009 C009 121.5(4) . 6_575 ?
N005 C009 H009 119.3 . . ?
C009 C009 H009 119.3 6_575 . ?

loop_
_geom_bond_atom_site_label_1
_geom_bond_atom_site_label_2
_geom_bond_distance
_geom_bond_site_symmetry_2
_geom_bond_publ_flag
Co01 O003 2.105(7) 5_666 ?
Co01 O003 2.105(7) 1_554 ?
Co01 O004 2.050(7) 5_665 ?
Co01 O004 2.050(7) . ?
Co01 N005 2.196(7) 5_665 ?
Co01 N005 2.196(7) . ?
Cl02 C006 1.725(11) . ?
O003 C007 1.248(12) . ?
O004 C008 1.262(13) . ?
N005 C009 1.347(8) 2_655 ?
N005 C009 1.347(8) . ?
C006 C007 1.399(15) . ?
C006 C008 1.386(14) . ?
C007 C008 1.533(15) 5_666 ?
C009 C009 1.393(15) 6_575 ?
C009 H009 0.9500 . ?

loop_
_geom_torsion_atom_site_label_1
_geom_torsion_atom_site_label_2
_geom_torsion_atom_site_label_3
_geom_torsion_atom_site_label_4
_geom_torsion
_geom_torsion_site_symmetry_1
_geom_torsion_site_symmetry_2
_geom_torsion_site_symmetry_3
_geom_torsion_site_symmetry_4
_geom_torsion_publ_flag
Co01 O003 C007 C006 180.000(2) 1_556 . . . ?
Co01 O003 C007 C008 0.000(2) 1_556 . . 5_666 ?
Co01 O004 C008 C006 180.000(1) . . . . ?
Co01 O004 C008 C007 0.000(1) . . . 5_666 ?
Co01 N005 C009 C009 180.001(1) . . . 6_575 ?
Cl02 C006 C007 O003 0.000(2) . . . . ?
Cl02 C006 C007 C008 180.000(2) . . . 5_666 ?
Cl02 C006 C008 O004 0.000(2) . . . . ?
Cl02 C006 C008 C007 180.000(1) . . . 5_666 ?
C007 C006 C008 O004 180.000(2) . . . . ?
C007 C006 C008 C007 0.000(2) . . . 5_666 ?
C008 C006 C007 O003 180.000(2) . . . . ?
C008 C006 C007 C008 0.000(3) . . . 5_666 ?
C009 N005 C009 C009 0.003(1) 2_655 . . 6_575 ?

loop_
_twin_individual_id
_twin_individual_mass_fraction_refined
1 0.753(13)
2 0.247(13)
